data_1525892
loop_
_publ_author_name
'Dera, P.'
'Katrusiak, A.'
'Szafranski, M.'

_publ_section_title
;
 Structures of diguanidinium sulfate and guanidinium hydrogen sulfate
;
_journal_name_full 'Polish Journal of Chemistry'
_journal_page_first 1637
_journal_page_last 1644
_journal_volume 74
_journal_year 2000
_chemical_formula_sum 'C2 H12 N6 O4 S'
_chemical_name_systematic '(C (N H2)3)2 (S O4)'
_space_group_IT_number 213
_symmetry_space_group_name_Hall 'P 4bd 2ab 3'
_symmetry_space_group_name_H-M 'P 41 3 2'
_cell_angle_alpha 90
_cell_angle_beta 90
_cell_angle_gamma 90
_cell_formula_units_Z 20
_cell_length_a 17.764
_cell_length_b 17.764
_cell_length_c 17.764
_cell_volume 5605.602
_citation_journal_id_ASTM PJCHDQ
_cod_data_source_file Dera_PJCHDQ_2000_451.cif
_cod_data_source_block C2H12N6O4S1
_cod_original_cell_volume 5605.603
_cod_original_formula_sum 'C2 H12 N6 O4 S1'
_cod_database_code 1525892

loop_
_symmetry_equiv_pos_as_xyz
x,y,z
-y+1/4,x+3/4,z+1/4
-x+1/2,-y,z+1/2
y+1/4,-x+1/4,z+3/4
x+1/2,-y+1/2,-z
y+3/4,x+1/4,-z+1/4
-x,y+1/2,-z+1/2
-y+3/4,-x+3/4,-z+3/4
z,x,y
-x+1/4,z+3/4,y+1/4
-z+1/2,-x,y+1/2
x+1/4,-z+1/4,y+3/4
z+1/2,-x+1/2,-y
x+3/4,z+1/4,-y+1/4
-z,x+1/2,-y+1/2
-x+3/4,-z+3/4,-y+3/4
y,z,x
y+1/2,-z+1/2,-x
z+3/4,y+1/4,-x+1/4
-y,z+1/2,-x+1/2
-z+3/4,-y+3/4,-x+3/4
-y+1/2,-z,x+1/2
z+1/4,-y+1/4,x+3/4
-z+1/4,y+3/4,x+1/4

loop_
_atom_site_label
_atom_site_type_symbol
_atom_site_fract_x
_atom_site_fract_y
_atom_site_fract_z
_atom_site_occupancy
_atom_site_U_iso_or_equiv
O1 O-2 0.1866 0.7807 -0.004 1 0.0
N2 N-3 0.6491 0.349 0.0174 1 0.0
O4 O-2 0.9276 0.3749 0.0154 1 0.0
C3 C+4 0.5839 0.1574 0.1133 1 0.0
H7 H+1 0.4811 0.1712 0.0804 1 0.0
O3 O-2 0.9934 0.4934 0.0066 1 0.0
N4 N-3 0.5144 0.1885 0.111 1 0.0
O2 O-2 0.0988 0.8751 0.0367 1 0.0
N5 N-3 0.5992 0.1018 0.0693 1 0.0
S1 S+6 0.125 0.7964 0.0464 1 0.0
C1 C+4 0.7197 0.375 0.0303 1 0.0
N6 N-3 0.6363 0.1925 0.1533 1 0.0
H12 H+1 0.6241 0.2294 0.1822 1 0.0
H1 H+1 0.7588 0.3581 -0.063 0.5 0.0
H11 H+1 0.6825 0.1783 0.1504 1 0.0
H9 H+1 0.6448 0.0862 0.065 1 0.0
H8 H+1 0.5035 0.2256 0.1401 1 0.0
H5 H+1 0.1763 0.6592 -0.0395 0.5 0.0
H4 H+1 0.6161 0.3497 0.0528 1 0.0
H10 H+1 0.5638 0.0804 0.0442 1 0.0
H3 H+1 0.6373 0.3317 -0.0263 1 0.0
N1 N-3 0.7688 0.375 -0.0188 1 0.0
S2 S+6 0.9445 0.4445 0.0555 1 0.0
H2 H+1 0.813 0.3919 -0.0088 0.5 0.0
C2 C+4 0.125 0.625 0.875 1 0.0
H6 H+1 0.2105 0.5908 -0.0737 0.5 0.0
N3 N-3 0.1763 0.625 -0.0737 1 0.0
